data_1560321
loop_
_publ_author_name
'Ma, Xin'
'Zhang, Yixin'
'Jian, Zhongbao'

_publ_section_title
;
 Tunable branching and living character in ethylene polymerization using
 &#x201C;polyethylene glycol sandwich&#x201D; \a-diimine nickel catalysts
;
_journal_issue 9
_journal_name_full 'Polymer Chemistry'
_journal_page_first 1236
_journal_page_last 1243
_journal_paper_doi 10.1039/D0PY01689F
_journal_volume 12
_journal_year 2021
_chemical_formula_sum 'C43 H43 Cl N2 O4 Pd'
_chemical_formula_weight 793.64
_space_group_crystal_system monoclinic
_space_group_IT_number 14
_space_group_name_Hall '-P 2ybc'
_space_group_name_H-M_alt 'P 1 21/c 1'
_atom_sites_solution_hydrogens geom
_audit_creation_method SHELXL-2018/3
_audit_update_record
;
2020-12-10 deposited with the CCDC.	2021-02-10 downloaded from the CCDC.
;
_cell_angle_alpha 90
_cell_angle_beta 97.145(2)
_cell_angle_gamma 90
_cell_formula_units_Z 4
_cell_length_a 11.7634(4)
_cell_length_b 19.4057(7)
_cell_length_c 19.6256(7)
_cell_measurement_reflns_used 9905
_cell_measurement_temperature 173(2)
_cell_measurement_theta_max 58.9375
_cell_measurement_theta_min 4.4205
_cell_volume 4445.3(3)
_computing_cell_refinement 'Bruker SMART'
_computing_data_collection 'Bruker SMART'
_computing_data_reduction 'Bruker SAINT'
_computing_molecular_graphics 'Bruker SHELXTL'
_computing_publication_material 'Bruker SHELXTL'
_computing_structure_refinement 'Bruker SHELXTL'
_computing_structure_solution 'Bruker SHELXTL'
_diffrn_ambient_temperature 173(2)
_diffrn_measured_fraction_theta_full 0.979
_diffrn_measured_fraction_theta_max 0.979
_diffrn_measurement_device_type 'CCD area detector'
_diffrn_measurement_method 'phi and omega scans'
_diffrn_radiation_monochromator graphite
_diffrn_radiation_source 'sealed tube'
_diffrn_radiation_type CuK\a
_diffrn_radiation_wavelength 1.54178
_diffrn_reflns_av_R_equivalents 0.0512
_diffrn_reflns_av_unetI/netI 0.0569
_diffrn_reflns_Laue_measured_fraction_full 0.979
_diffrn_reflns_Laue_measured_fraction_max 0.979
_diffrn_reflns_limit_h_max 10
_diffrn_reflns_limit_h_min -13
_diffrn_reflns_limit_k_max 19
_diffrn_reflns_limit_k_min -21
_diffrn_reflns_limit_l_max 21
_diffrn_reflns_limit_l_min -20
_diffrn_reflns_number 18014
_diffrn_reflns_point_group_measured_fraction_full 0.979
_diffrn_reflns_point_group_measured_fraction_max 0.979
_diffrn_reflns_theta_full 58.947
_diffrn_reflns_theta_max 58.947
_diffrn_reflns_theta_min 3.215
_exptl_absorpt_coefficient_mu 4.220
_exptl_absorpt_correction_type empirical
_exptl_absorpt_process_details SADABS
_exptl_crystal_colour brown
_exptl_crystal_density_diffrn 1.186
_exptl_crystal_description block
_exptl_crystal_F_000 1640
_exptl_crystal_size_max 0.220
_exptl_crystal_size_mid 0.210
_exptl_crystal_size_min 0.160
_exptl_transmission_factor_max 0.7516
_exptl_transmission_factor_min 0.4343
_refine_diff_density_max 1.172
_refine_diff_density_min -1.204
_refine_diff_density_rms 0.122
_refine_ls_extinction_method none
_refine_ls_goodness_of_fit_ref 0.943
_refine_ls_hydrogen_treatment 'riding mode'
_refine_ls_matrix_type full
_refine_ls_number_parameters 463
_refine_ls_number_reflns 6245
_refine_ls_number_restraints 12
_refine_ls_restrained_S_all 0.942
_refine_ls_R_factor_all 0.0990
_refine_ls_R_factor_gt 0.0829
_refine_ls_shift/su_max 0.000
_refine_ls_shift/su_mean 0.000
_refine_ls_structure_factor_coef Fsqd
_refine_ls_weighting_details 'w=1/[\s^2^(Fo^2^)+(0.0212P)^2^+72.8093P] where P=(Fo^2^+2Fc^2^)/3'
_refine_ls_weighting_scheme calc
_refine_ls_wR_factor_gt 0.1811
_refine_ls_wR_factor_ref 0.1936
_reflns_Friedel_coverage 0.000
_reflns_number_gt 5148
_reflns_number_total 6245
_reflns_threshold_expression 'I > 2\s(I)'
_cod_data_source_file d0py01689f2.cif
_cod_data_source_block 1_sq
_cod_depositor_comments 'Adding full bibliography for 1560320--1560322.cif.'
_cod_original_sg_symbol_H-M 'P 21/c'
_cod_database_code 1560321
_shelx_shelxl_version_number 2018/3
_shelx_space_group_comment
;
The symmetry employed for this shelxl refinement is uniquely defined
by the following loop, which should always be used as a source of
symmetry information in preference to the above space-group names.
They are only intended as comments.
;
_shelx_estimated_absorpt_t_min 0.457
_shelx_estimated_absorpt_t_max 0.552

loop_
_space_group_symop_operation_xyz
'x, y, z'
'-x, y+1/2, -z+1/2'
'-x, -y, -z'
'x, -y-1/2, z-1/2'

loop_
_atom_site_label
_atom_site_type_symbol
_atom_site_fract_x
_atom_site_fract_y
_atom_site_fract_z
_atom_site_U_iso_or_equiv
_atom_site_adp_type
_atom_site_occupancy
_atom_site_site_symmetry_order
_atom_site_calc_flag
_atom_site_refinement_flags_posn
_atom_site_refinement_flags_adp
_atom_site_refinement_flags_occupancy
_atom_site_disorder_assembly
_atom_site_disorder_group
Pd1 Pd 1.06727(5) 0.22142(3) -0.35577(3) 0.0381(2) Uani 1 1 d . . . . .
Cl1 Cl 1.0281(3) 0.30692(17) -0.28651(15) 0.0273(12) Uani 0.373(8) 1 d . U P A 1
C0 C 1.1259(2) 0.29975(14) -0.43064(11) 0.0331(9) Uani 0.373(8) 1 d . U P A 1
H0A H 1.103979 0.346169 -0.417543 0.050 Uiso 0.373(8) 1 calc R U P A 1
H0B H 1.209337 0.297289 -0.429360 0.050 Uiso 0.373(8) 1 calc R U P A 1
H0C H 1.089548 0.289461 -0.477198 0.050 Uiso 0.373(8) 1 calc R U P A 1
C0' C 1.0281(3) 0.30692(17) -0.28651(15) 0.0273(12) Uani 0.627(8) 1 d . U P A 2
H0'A H 1.044720 0.351194 -0.307170 0.041 Uiso 0.627(8) 1 calc R U P A 2
H0'B H 0.946940 0.305148 -0.279898 0.041 Uiso 0.627(8) 1 calc R U P A 2
H0'C H 1.075423 0.302013 -0.242024 0.041 Uiso 0.627(8) 1 calc R U P A 2
Cl1' Cl 1.1259(2) 0.29975(14) -0.43064(11) 0.0331(9) Uani 0.627(8) 1 d . U P A 2
C1 C 1.0796(6) 0.0780(5) -0.3844(4) 0.035(2) Uani 1 1 d . . . . .
C2 C 1.0393(6) 0.0819(4) -0.3152(4) 0.0314(18) Uani 1 1 d . . . . .
C3 C 1.0916(8) 0.0081(5) -0.4150(4) 0.044(2) Uani 1 1 d . . . . .
H3A H 1.021695 -0.018599 -0.411897 0.066 Uiso 1 1 calc R U . . .
H3B H 1.157228 -0.015731 -0.389795 0.066 Uiso 1 1 calc R U . . .
H3C H 1.103590 0.012937 -0.463278 0.066 Uiso 1 1 calc R U . . .
C4 C 1.0209(8) 0.0179(5) -0.2769(4) 0.046(2) Uani 1 1 d . . . . .
H4A H 1.091561 -0.009351 -0.271339 0.069 Uiso 1 1 calc R U . . .
H4B H 0.959203 -0.009048 -0.302482 0.069 Uiso 1 1 calc R U . . .
H4C H 0.999632 0.029703 -0.231623 0.069 Uiso 1 1 calc R U . . .
C5 C 1.1340(7) 0.1370(4) -0.4805(4) 0.0347(19) Uani 1 1 d . . . . .
C6 C 1.0487(7) 0.1519(5) -0.5315(4) 0.040(2) Uani 1 1 d . . . . .
H6A H 0.974778 0.163171 -0.520031 0.048 Uiso 1 1 calc R U . . .
C7 C 1.0674(7) 0.1509(5) -0.6017(4) 0.043(2) Uani 1 1 d . . . . .
H7A H 1.007731 0.161773 -0.637224 0.052 Uiso 1 1 calc R U . . .
C8 C 1.1733(8) 0.1341(5) -0.6159(4) 0.045(2) Uani 1 1 d . . . . .
H8A H 1.186594 0.132055 -0.662581 0.054 Uiso 1 1 calc R U . . .
C9 C 1.2644(7) 0.1194(4) -0.5650(4) 0.039(2) Uani 1 1 d . . . . .
C10 C 1.3732(8) 0.1014(5) -0.5831(4) 0.050(2) Uani 1 1 d . . . . .
H10A H 1.384453 0.099929 -0.630214 0.061 Uiso 1 1 calc R U . . .
C11 C 1.4606(8) 0.0863(6) -0.5350(5) 0.060(3) Uani 1 1 d . . . . .
H11A H 1.531768 0.071848 -0.548360 0.072 Uiso 1 1 calc R U . . .
C12 C 1.4476(8) 0.0918(6) -0.4638(5) 0.057(3) Uani 1 1 d . . . . .
H12A H 1.511472 0.083183 -0.430285 0.068 Uiso 1 1 calc R U . . .
C13 C 1.3444(7) 0.1092(5) -0.4433(4) 0.044(2) Uani 1 1 d . . . . .
C14 C 1.2478(7) 0.1219(4) -0.4941(4) 0.0366(19) Uani 1 1 d . . . . .
C15 C 1.3445(7) 0.1201(5) -0.3668(4) 0.043(2) Uani 1 1 d . . . . .
C16 C 1.3562(7) 0.0654(5) -0.3209(4) 0.046(2) Uani 1 1 d . . . . .
H16A H 1.358817 0.019624 -0.337704 0.055 Uiso 1 1 calc R U . . .
C17 C 1.3642(7) 0.0772(5) -0.2494(4) 0.044(2) Uani 1 1 d . . . . .
H17A H 1.372027 0.039632 -0.218176 0.052 Uiso 1 1 calc R U . . .
C18 C 1.3607(7) 0.1433(5) -0.2257(4) 0.040(2) Uani 1 1 d . . . . .
C19 C 1.3485(8) 0.1977(5) -0.2705(5) 0.050(2) Uani 1 1 d . . . . .
H19A H 1.346200 0.243388 -0.253383 0.060 Uiso 1 1 calc R U . . .
C20 C 1.3395(8) 0.1860(5) -0.3414(5) 0.053(3) Uani 1 1 d . . . . .
H20A H 1.329831 0.223907 -0.372258 0.063 Uiso 1 1 calc R U . . .
C21 C 1.3819(9) 0.2174(5) -0.1248(5) 0.058(3) Uani 1 1 d . . . . .
H21A H 1.310900 0.243936 -0.138624 0.070 Uiso 1 1 calc R U . . .
H21B H 1.446695 0.242073 -0.141426 0.070 Uiso 1 1 calc R U . . .
C22 C 1.4016(9) 0.2107(6) -0.0492(5) 0.065(3) Uani 1 1 d . . . . .
H22A H 1.387220 0.255575 -0.027721 0.078 Uiso 1 1 calc R U . . .
H22B H 1.347739 0.176496 -0.033857 0.078 Uiso 1 1 calc R U . . .
C23 C 1.5351(12) 0.1911(9) 0.0464(5) 0.103(5) Uani 1 1 d . . . . .
H23A H 1.614013 0.176469 0.061263 0.154 Uiso 1 1 calc R U . . .
H23B H 1.523666 0.237904 0.063011 0.154 Uiso 1 1 calc R U . . .
H23C H 1.481879 0.159553 0.065337 0.154 Uiso 1 1 calc R U . . .
C24 C 0.9896(7) 0.1535(5) -0.2268(4) 0.038(2) Uani 1 1 d . . . . .
C25 C 1.0757(7) 0.1676(5) -0.1767(4) 0.044(2) Uani 1 1 d . . . . .
H25A H 1.151294 0.172846 -0.188167 0.052 Uiso 1 1 calc R U . . .
C26 C 1.0561(8) 0.1747(5) -0.1083(4) 0.048(2) Uani 1 1 d . . . . .
H26A H 1.118452 0.183864 -0.073922 0.058 Uiso 1 1 calc R U . . .
C27 C 0.9481(8) 0.1684(5) -0.0906(4) 0.047(2) Uani 1 1 d . . . . .
H27A H 0.935248 0.173478 -0.044065 0.056 Uiso 1 1 calc R U . . .
C28 C 0.8558(7) 0.1545(5) -0.1414(4) 0.039(2) Uani 1 1 d . . . . .
C29 C 0.7442(7) 0.1448(5) -0.1242(5) 0.049(2) Uani 1 1 d . . . . .
H29A H 0.732281 0.147605 -0.077271 0.059 Uiso 1 1 calc R U . . .
C30 C 0.6564(9) 0.1322(6) -0.1700(5) 0.059(3) Uani 1 1 d . . . . .
H30A H 0.582730 0.126114 -0.155871 0.071 Uiso 1 1 calc R U . . .
C31 C 0.6699(7) 0.1275(6) -0.2403(5) 0.052(3) Uani 1 1 d . . . . .
H31A H 0.605103 0.117797 -0.272790 0.062 Uiso 1 1 calc R U . . .
C32 C 0.7753(7) 0.1367(5) -0.2628(4) 0.040(2) Uani 1 1 d . . . . .
C33 C 0.8713(7) 0.1485(5) -0.2133(4) 0.0365(19) Uani 1 1 d . . . . .
C34 C 0.7774(6) 0.1329(4) -0.3382(4) 0.0331(19) Uani 1 1 d . . . . .
C35 C 0.7900(7) 0.1918(5) -0.3763(4) 0.040(2) Uani 1 1 d . . . . .
H35A H 0.806218 0.234262 -0.353058 0.048 Uiso 1 1 calc R U . . .
C36 C 0.7793(7) 0.1904(5) -0.4494(4) 0.042(2) Uani 1 1 d . . . . .
H36A H 0.787022 0.231263 -0.474967 0.050 Uiso 1 1 calc R U . . .
C37 C 0.7574(6) 0.1282(5) -0.4817(4) 0.0354(19) Uani 1 1 d . . . . .
C38 C 0.7492(7) 0.0691(5) -0.4452(4) 0.038(2) Uani 1 1 d . . . . .
H38A H 0.737513 0.026278 -0.468475 0.046 Uiso 1 1 calc R U . . .
C39 C 0.7579(7) 0.0712(4) -0.3736(4) 0.0361(19) Uani 1 1 d . . . . .
H39A H 0.750469 0.029794 -0.348734 0.043 Uiso 1 1 calc R U . . .
C40 C 0.7269(9) 0.1839(5) -0.5920(4) 0.054(3) Uani 1 1 d . . . . .
H40A H 0.800631 0.208619 -0.591204 0.065 Uiso 1 1 calc R U . . .
H40B H 0.671607 0.214492 -0.572757 0.065 Uiso 1 1 calc R U . . .
C41 C 0.6800(14) 0.1627(7) -0.6674(6) 0.102(6) Uani 1 1 d . . . . .
H41A H 0.612195 0.132491 -0.667582 0.123 Uiso 1 1 calc R U . . .
H41B H 0.657339 0.204178 -0.695248 0.123 Uiso 1 1 calc R U . . .
C42 C 0.7380(15) 0.1214(9) -0.7669(6) 0.113(6) Uani 1 1 d . . . . .
H42A H 0.799983 0.096913 -0.785643 0.170 Uiso 1 1 calc R U . . .
H42B H 0.666579 0.095290 -0.776830 0.170 Uiso 1 1 calc R U . . .
H42C H 0.728355 0.167167 -0.787982 0.170 Uiso 1 1 calc R U . . .
N1 N 1.1030(5) 0.1361(3) -0.4130(3) 0.0294(14) Uani 1 1 d . . . . .
N2 N 1.0215(5) 0.1439(3) -0.2941(3) 0.0236(14) Uani 1 1 d . . . . .
O1 O 1.3715(5) 0.1486(4) -0.1544(3) 0.0530(17) Uani 1 1 d . . . . .
O2 O 1.5136(6) 0.1900(5) -0.0285(3) 0.076(2) Uani 1 1 d . . . . .
O3 O 0.7425(5) 0.1211(3) -0.5526(3) 0.0440(15) Uani 1 1 d . . . . .
O4 O 0.7660(8) 0.1287(5) -0.6937(4) 0.095(3) Uani 1 1 d . . . . .

loop_
_atom_site_aniso_label
_atom_site_aniso_U_11
_atom_site_aniso_U_22
_atom_site_aniso_U_33
_atom_site_aniso_U_23
_atom_site_aniso_U_13
_atom_site_aniso_U_12
Pd1 0.0374(4) 0.0565(4) 0.0199(3) -0.0039(3) 0.0015(2) 0.0024(3)
Cl1 0.042(2) 0.029(2) 0.0108(17) -0.0063(13) 0.0019(14) 0.0054(15)
C0 0.0463(17) 0.0428(17) 0.0095(13) 0.0083(10) 0.0013(10) -0.0031(12)
C0' 0.042(2) 0.029(2) 0.0108(17) -0.0063(13) 0.0019(14) 0.0054(15)
Cl1' 0.0463(17) 0.0428(17) 0.0095(13) 0.0083(10) 0.0013(10) -0.0031(12)
C1 0.027(4) 0.058(6) 0.021(4) -0.008(4) 0.002(3) 0.013(4)
C2 0.024(4) 0.051(5) 0.017(4) -0.002(4) -0.003(3) 0.001(4)
C3 0.047(5) 0.052(6) 0.034(5) -0.008(4) 0.013(4) 0.002(4)
C4 0.050(5) 0.062(6) 0.029(5) -0.001(4) 0.019(4) -0.003(5)
C5 0.034(4) 0.053(5) 0.017(4) -0.001(4) 0.004(3) 0.008(4)
C6 0.034(5) 0.064(6) 0.022(4) -0.002(4) 0.001(3) 0.003(4)
C7 0.043(5) 0.063(6) 0.022(4) -0.001(4) 0.000(4) 0.010(4)
C8 0.050(6) 0.073(6) 0.015(4) 0.004(4) 0.013(4) 0.000(5)
C9 0.043(5) 0.047(5) 0.030(4) -0.005(4) 0.019(4) -0.003(4)
C10 0.055(6) 0.071(7) 0.028(5) -0.003(4) 0.017(4) -0.001(5)
C11 0.043(6) 0.093(8) 0.048(6) -0.007(5) 0.018(5) 0.011(5)
C12 0.039(5) 0.097(8) 0.037(5) -0.001(5) 0.011(4) 0.012(5)
C13 0.033(5) 0.072(6) 0.026(4) -0.008(4) 0.005(4) 0.001(4)
C14 0.033(4) 0.050(5) 0.030(4) -0.004(4) 0.014(4) -0.005(4)
C15 0.021(4) 0.076(7) 0.032(5) 0.000(5) 0.004(3) 0.007(4)
C16 0.035(5) 0.061(6) 0.040(5) -0.008(5) 0.000(4) 0.002(4)
C17 0.037(5) 0.058(6) 0.034(5) 0.002(4) -0.005(4) -0.002(4)
C18 0.028(4) 0.069(6) 0.023(4) 0.000(4) 0.000(3) 0.001(4)
C19 0.039(5) 0.063(6) 0.050(6) -0.008(5) 0.010(4) 0.009(5)
C20 0.055(6) 0.065(7) 0.035(5) -0.009(5) -0.007(4) 0.016(5)
C21 0.061(6) 0.069(7) 0.045(6) -0.009(5) 0.011(5) 0.004(5)
C22 0.057(7) 0.088(8) 0.050(6) -0.019(6) 0.001(5) -0.006(6)
C23 0.096(10) 0.175(15) 0.036(6) -0.006(8) 0.003(6) -0.047(10)
C24 0.026(4) 0.062(6) 0.026(4) -0.008(4) 0.006(3) -0.001(4)
C25 0.030(5) 0.076(7) 0.026(4) -0.008(4) 0.009(4) -0.004(4)
C26 0.043(5) 0.082(7) 0.021(4) -0.015(4) 0.008(4) -0.001(5)
C27 0.045(5) 0.077(7) 0.019(4) -0.012(4) 0.004(4) -0.003(5)
C28 0.041(5) 0.054(5) 0.024(4) -0.011(4) 0.011(4) 0.000(4)
C29 0.039(5) 0.078(7) 0.033(5) -0.017(5) 0.014(4) -0.009(5)
C30 0.047(6) 0.093(8) 0.040(6) -0.007(5) 0.020(5) -0.003(5)
C31 0.029(5) 0.092(8) 0.036(5) -0.014(5) 0.009(4) -0.005(5)
C32 0.034(5) 0.059(6) 0.029(4) -0.012(4) 0.008(4) -0.002(4)
C33 0.035(5) 0.054(5) 0.020(4) -0.008(4) 0.006(3) 0.003(4)
C34 0.019(4) 0.060(6) 0.019(4) -0.005(4) -0.002(3) 0.001(4)
C35 0.041(5) 0.057(6) 0.023(4) -0.007(4) 0.009(4) 0.015(4)
C36 0.036(5) 0.063(6) 0.025(4) 0.002(4) -0.002(4) 0.008(4)
C37 0.024(4) 0.057(6) 0.026(4) -0.003(4) 0.006(3) 0.006(4)
C38 0.041(5) 0.048(5) 0.024(4) -0.016(4) 0.002(4) 0.000(4)
C39 0.037(5) 0.042(5) 0.029(4) -0.006(4) 0.000(4) 0.000(4)
C40 0.060(6) 0.066(7) 0.036(5) 0.008(5) 0.007(4) 0.025(5)
C41 0.168(14) 0.102(10) 0.046(7) 0.026(6) 0.050(8) 0.090(10)
C42 0.145(15) 0.152(15) 0.040(7) 0.002(8) 0.000(8) 0.002(11)
N1 0.023(3) 0.032(4) 0.032(4) 0.000(3) 0.000(3) 0.010(3)
N2 0.017(3) 0.042(4) 0.012(3) -0.016(3) 0.002(2) -0.004(3)
O1 0.045(4) 0.077(5) 0.037(3) -0.013(3) 0.005(3) 0.000(3)
O2 0.065(5) 0.127(7) 0.033(4) -0.008(4) -0.002(3) -0.004(5)
O3 0.041(3) 0.071(4) 0.021(3) -0.003(3) 0.004(2) 0.014(3)
O4 0.089(6) 0.131(8) 0.064(5) 0.012(5) 0.008(5) 0.024(6)

loop_
_atom_type_symbol
_atom_type_description
_atom_type_scat_dispersion_real
_atom_type_scat_dispersion_imag
_atom_type_scat_source
C C 0.0181 0.0091 'International Tables Vol C Tables 4.2.6.8 and 6.1.1.4'
H H 0.0000 0.0000 'International Tables Vol C Tables 4.2.6.8 and 6.1.1.4'
O O 0.0492 0.0322 'International Tables Vol C Tables 4.2.6.8 and 6.1.1.4'
Cl Cl 0.3639 0.7018 'International Tables Vol C Tables 4.2.6.8 and 6.1.1.4'
Pd Pd 0.1215 3.9337 'International Tables Vol C Tables 4.2.6.8 and 6.1.1.4'
N N 0.0311 0.0180 'International Tables Vol C Tables 4.2.6.8 and 6.1.1.4'

loop_
_geom_angle_atom_site_label_1
_geom_angle_atom_site_label_2
_geom_angle_atom_site_label_3
_geom_angle
_geom_angle_site_symmetry_1
_geom_angle_site_symmetry_3
_geom_angle_publ_flag
N2 Pd1 N1 79.5(2) . . ?
N2 Pd1 Cl1 95.59(17) . . ?
N1 Pd1 Cl1 175.0(2) . . ?
N2 Pd1 C0' 95.59(17) . . ?
N1 Pd1 C0' 175.0(2) . . ?
N2 Pd1 Cl1' 174.37(17) . . ?
N1 Pd1 Cl1' 94.91(19) . . ?
C0' Pd1 Cl1' 89.93(11) . . ?
N2 Pd1 C0 174.37(17) . . ?
N1 Pd1 C0 94.91(19) . . ?
Cl1 Pd1 C0 89.93(11) . . ?
N1 C1 C3 125.1(7) . . ?
N1 C1 C2 117.1(7) . . ?
C3 C1 C2 117.8(8) . . ?
N2 C2 C4 125.2(7) . . ?
N2 C2 C1 114.7(7) . . ?
C4 C2 C1 120.1(7) . . ?
C6 C5 N1 116.1(7) . . ?
C6 C5 C14 122.0(7) . . ?
N1 C5 C14 121.9(7) . . ?
C5 C6 C7 121.5(8) . . ?
C8 C7 C6 117.5(8) . . ?
C7 C8 C9 123.1(7) . . ?
C10 C9 C8 120.5(7) . . ?
C10 C9 C14 119.4(8) . . ?
C8 C9 C14 120.2(7) . . ?
C11 C10 C9 121.1(8) . . ?
C10 C11 C12 120.5(9) . . ?
C13 C12 C11 120.8(9) . . ?
C12 C13 C14 119.5(8) . . ?
C12 C13 C15 115.8(7) . . ?
C14 C13 C15 124.4(7) . . ?
C5 C14 C13 125.8(7) . . ?
C5 C14 C9 115.7(7) . . ?
C13 C14 C9 118.5(7) . . ?
C20 C15 C16 118.7(8) . . ?
C20 C15 C13 119.6(9) . . ?
C16 C15 C13 121.6(9) . . ?
C15 C16 C17 120.6(9) . . ?
C18 C17 C16 119.2(8) . . ?
C17 C18 C19 120.7(8) . . ?
C17 C18 O1 114.1(8) . . ?
C19 C18 O1 125.2(9) . . ?
C18 C19 C20 120.1(9) . . ?
C15 C20 C19 120.5(9) . . ?
O1 C21 C22 108.5(9) . . ?
O2 C22 C21 110.0(9) . . ?
N2 C24 C25 116.2(7) . . ?
N2 C24 C33 121.8(7) . . ?
C25 C24 C33 122.0(7) . . ?
C26 C25 C24 121.5(8) . . ?
C25 C26 C27 120.4(8) . . ?
C26 C27 C28 119.9(7) . . ?
C33 C28 C27 121.8(7) . . ?
C33 C28 C29 117.2(7) . . ?
C27 C28 C29 121.1(7) . . ?
C30 C29 C28 122.7(8) . . ?
C29 C30 C31 120.7(9) . . ?
C32 C31 C30 121.3(8) . . ?
C31 C32 C34 116.1(7) . . ?
C31 C32 C33 118.3(7) . . ?
C34 C32 C33 125.6(7) . . ?
C28 C33 C32 119.7(7) . . ?
C28 C33 C24 114.3(7) . . ?
C32 C33 C24 126.0(7) . . ?
C35 C34 C39 117.7(7) . . ?
C35 C34 C32 120.9(8) . . ?
C39 C34 C32 121.3(8) . . ?
C34 C35 C36 121.7(8) . . ?
C37 C36 C35 118.1(8) . . ?
C38 C37 C36 121.2(7) . . ?
C38 C37 O3 115.9(7) . . ?
C36 C37 O3 123.0(8) . . ?
C37 C38 C39 120.2(8) . . ?
C34 C39 C38 121.0(8) . . ?
O3 C40 C41 107.0(8) . . ?
O4 C41 C40 107.1(11) . . ?
C1 N1 C5 120.4(7) . . ?
C1 N1 Pd1 112.9(5) . . ?
C5 N1 Pd1 126.1(5) . . ?
C2 N2 C24 119.1(7) . . ?
C2 N2 Pd1 115.4(5) . . ?
C24 N2 Pd1 124.7(5) . . ?
C18 O1 C21 117.6(7) . . ?
C22 O2 C23 109.2(9) . . ?
C37 O3 C40 116.5(7) . . ?
C42 O4 C41 109.7(11) . . ?

loop_
_geom_bond_atom_site_label_1
_geom_bond_atom_site_label_2
_geom_bond_distance
_geom_bond_site_symmetry_2
_geom_bond_publ_flag
Pd1 N2 2.044(6) . ?
Pd1 N1 2.074(6) . ?
Pd1 Cl1 2.229(3) . ?
Pd1 C0' 2.229(3) . ?
Pd1 Cl1' 2.280(2) . ?
Pd1 C0 2.280(2) . ?
C1 N1 1.303(10) . ?
C1 C3 1.497(12) . ?
C1 C2 1.496(10) . ?
C2 N2 1.297(10) . ?
C2 C4 1.482(12) . ?
C5 C6 1.358(11) . ?
C5 N1 1.417(9) . ?
C5 C14 1.428(11) . ?
C6 C7 1.422(11) . ?
C7 C8 1.349(12) . ?
C8 C9 1.400(12) . ?
C9 C10 1.415(12) . ?
C9 C14 1.429(11) . ?
C10 C11 1.338(13) . ?
C11 C12 1.428(13) . ?
C12 C13 1.368(12) . ?
C13 C14 1.436(12) . ?
C13 C15 1.517(11) . ?
C15 C20 1.376(13) . ?
C15 C16 1.388(13) . ?
C16 C17 1.413(12) . ?
C17 C18 1.367(12) . ?
C18 C19 1.368(13) . ?
C18 O1 1.393(10) . ?
C19 C20 1.402(13) . ?
C21 O1 1.454(12) . ?
C21 C22 1.479(13) . ?
C22 O2 1.389(12) . ?
C23 O2 1.462(12) . ?
C24 N2 1.430(9) . ?
C24 C25 1.348(11) . ?
C24 C33 1.452(11) . ?
C25 C26 1.396(11) . ?
C26 C27 1.364(12) . ?
C27 C28 1.405(12) . ?
C28 C33 1.449(10) . ?
C28 C29 1.409(12) . ?
C29 C30 1.305(13) . ?
C30 C31 1.412(12) . ?
C31 C32 1.378(12) . ?
C32 C34 1.486(11) . ?
C32 C33 1.413(11) . ?
C34 C35 1.382(12) . ?
C34 C39 1.389(11) . ?
C35 C36 1.424(11) . ?
C36 C37 1.372(12) . ?
C37 C38 1.363(12) . ?
C37 O3 1.388(9) . ?
C38 C39 1.396(11) . ?
C40 O3 1.442(11) . ?
C40 C41 1.568(16) . ?
C41 O4 1.363(13) . ?
C42 O4 1.440(14) . ?
